data_2200564
loop_
_publ_author_name
'Batsanov, Andrei S.'
'Howard, Judith A. K.'
'Robertson, Graham S.'
'Kilner, Melvyn'

_publ_section_title
;
 [1,2-Bis(diphenylphosphino)ethane-<i>P</i>,<i>P</i>']dichloropalladium(II)
 tris(deuterochloroform) solvate
;
_journal_issue 7
_journal_name_full 'Acta Crystallographica Section E'
_journal_page_first m301
_journal_page_last m304
_journal_paper_doi 10.1107/S1600536801008728
_journal_volume 57
_journal_year 2001
_chemical_formula_moiety 'C26 H24 Cl2 P2 Pd,3(C Cl3 D)'
_chemical_formula_sum 'C29 H24 Cl11 D3 P2 Pd'
_chemical_formula_weight 936.81
_chemical_name_systematic
; dichloro{1,2-bis(diphenylphosphino)ethane-P,P'}
 palladium(II) tris(deuterochloroform) solvate
;
_space_group_IT_number 19
_symmetry_cell_setting orthorhombic
_symmetry_space_group_name_Hall 'P 2ac 2ab'
_symmetry_space_group_name_H-M 'P 21 21 21'
_audit_creation_method SHELXL
_cell_angle_alpha 90.00
_cell_angle_beta 90.00
_cell_angle_gamma 90.00
_cell_formula_units_Z 8
_cell_length_a 16.2920(10)
_cell_length_b 18.4040(10)
_cell_length_c 25.317(2)
_cell_measurement_reflns_used 447
_cell_measurement_temperature 150(2)
_cell_measurement_theta_max 23
_cell_measurement_theta_min 12
_cell_volume 7591.0(9)
_computing_cell_refinement 'SMART (Siemens, 1995a)'
_computing_data_collection 'SMART (Siemens, 1995a)'
_computing_data_reduction 'SAINT (Siemens, 1995a)'
_computing_molecular_graphics 'SHELXTL (Siemens, 1995b)'
_computing_publication_material 'SHELXTL (Siemens, 1995b)'
_computing_structure_refinement 'SHELXL-93 (Sheldrick, 1993)'
_computing_structure_solution 'SHELXS-86 (Sheldrick, 1990)'
_diffrn_ambient_temperature 150(2)
_diffrn_detector_area_resol_mean 8
_diffrn_measured_fraction_theta_full .985
_diffrn_measured_fraction_theta_max .985
_diffrn_measurement_device_type 'SMART 1K CCD area detector'
_diffrn_measurement_method '\w scans'
_diffrn_radiation_monochromator graphite
_diffrn_radiation_source 'fine-focus sealed tube'
_diffrn_radiation_type MoK\a
_diffrn_radiation_wavelength .71073
_diffrn_reflns_av_R_equivalents .083
_diffrn_reflns_av_sigmaI/netI .0731
_diffrn_reflns_limit_h_max 19
_diffrn_reflns_limit_h_min -18
_diffrn_reflns_limit_k_max 21
_diffrn_reflns_limit_k_min -21
_diffrn_reflns_limit_l_max 27
_diffrn_reflns_limit_l_min -30
_diffrn_reflns_number 41687
_diffrn_reflns_theta_full 25.0
_diffrn_reflns_theta_max 25.0
_diffrn_reflns_theta_min 1.4
_diffrn_standards_decay_% 0
_diffrn_standards_interval_count 0
_diffrn_standards_interval_time 0
_diffrn_standards_number 0
_exptl_absorpt_coefficient_mu 1.37
_exptl_absorpt_correction_T_max .920
_exptl_absorpt_correction_T_min .701
_exptl_absorpt_correction_type integration
_exptl_absorpt_process_details 'XPREP SHELXTL (Siemens, 1995b)'
_exptl_crystal_colour yellow
_exptl_crystal_density_diffrn 1.634
_exptl_crystal_density_method 'not measured'
_exptl_crystal_description plate
_exptl_crystal_F_000 3712
_exptl_crystal_size_max .34
_exptl_crystal_size_mid .25
_exptl_crystal_size_min .08
_refine_diff_density_max 1.36
_refine_diff_density_min -.98
_refine_ls_abs_structure_details 'Flack (1983)'
_refine_ls_abs_structure_Flack -.02(3)
_refine_ls_extinction_method none
_refine_ls_goodness_of_fit_ref 1.78
_refine_ls_hydrogen_treatment constr
_refine_ls_matrix_type full
_refine_ls_number_parameters 787
_refine_ls_number_reflns 12994
_refine_ls_number_restraints 15
_refine_ls_restrained_S_all 1.80
_refine_ls_R_factor_all .105
_refine_ls_R_factor_gt .063
_refine_ls_shift/su_max .005
_refine_ls_shift/su_mean .000
_refine_ls_structure_factor_coef Fsqd
_refine_ls_weighting_details 'calc w=1/[\s^2^(Fo^2^)+5.0304P] where P=(Fo^2^+2Fc^2^)/3'
_refine_ls_weighting_scheme calc
_refine_ls_wR_factor_ref .099
_reflns_number_gt 9802
_reflns_number_total 12994
_reflns_threshold_expression I>2\s(I)
_cod_data_source_file ya6030.cif
_cod_data_source_block I
_cod_depositor_comments
;
The following automatic conversions were performed:
'_symmetry_cell_setting' value 'Orthorhombic' changed to 'orthorhombic'
according to '/home/saulius/struct/CIF-dictionaries/cif_core.dic'
dictionary named 'cif_core.dic' version 2.4.1 from 2010-06-29.

Automatic conversion script
Id: cif_fix_enum 1527 2010-12-29 10:47:43Z saulius 

The following automatic conversions were performed:

'_symmetry_cell_setting' value 'Orthorhombic' changed to
'orthorhombic' according to
/home/saulius/struct/CIF-dictionaries/cif_core.dic dictionary named
'cif_core.dic' version 2.4.1 from 2010-06-29.

Automatic conversion script
Id: cif_fix_values 1715 2011-07-08 13:25:40Z adriana 
;
_cod_original_cell_volume 7591.0(10)
_cod_original_sg_symbol_H-M 'P 21 21 21 '
_cod_database_code 2200564
_cod_database_fobs_code 2200564

loop_
_symmetry_equiv_pos_as_xyz
'x, y, z'
'-x+1/2, -y, z+1/2'
'-x, y+1/2, -z+1/2'
'x+1/2, -y+1/2, -z'

loop_
_atom_site_label
_atom_site_fract_x
_atom_site_fract_y
_atom_site_fract_z
_atom_site_U_iso_or_equiv
_atom_site_adp_type
_atom_site_calc_flag
_atom_site_refinement_flags
_atom_site_occupancy
_atom_site_disorder_assembly
_atom_site_disorder_group
_atom_site_type_symbol
PdA .65695(3) .32151(3) .46803(3) .02142(15) Uani d . 1 . . Pd
Cl1A .79465(12) .29190(11) .48789(9) .0335(6) Uani d . 1 . . Cl
Cl2A .69709(13) .39035(11) .39369(9) .0328(6) Uani d . 1 . . Cl
P1A .52264(13) .34504(10) .45532(9) .0228(6) Uani d . 1 . . P
P2A .61517(12) .25113(10) .53484(9) .0235(5) Uani d . 1 . . P
C1A .4687(4) .3159(4) .5156(3) .0227(19) Uani d . 1 . . C
H1A1 .4776 .3516 .5443 .030 Uiso d R 1 . . H
H1A2 .4090 .3120 .5088 .030 Uiso d R 1 . . H
C2A .5043(4) .2425(4) .5312(4) .0262(19) Uani d . 1 . . C
H2A1 .4894 .2056 .5044 .034 Uiso d R 1 . . H
H2A2 .4817 .2271 .5657 .034 Uiso d R 1 . . H
C11A .4873(5) .4364(4) .4408(4) .030(2) Uani d . 1 . . C
C12A .4964(5) .4644(4) .3900(3) .033(2) Uani d . 1 . . C
H12A .5235 .4370 .3634 .040 Uiso d R 1 . . H
C13A .4659(6) .5326(5) .3782(4) .045(3) Uani d . 1 . . C
H13A .4732 .5526 .3439 .054 Uiso d R 1 . . H
C14A .4238(6) .5728(5) .4172(4) .038(3) Uani d . 1 . . C
H14A .4013 .6189 .4087 .046 Uiso d R 1 . . H
C15A .4143(5) .5452(4) .4672(4) .037(2) Uani d . 1 . . C
H15A .3879 .5731 .4938 .045 Uiso d R 1 . . H
C16A .4449(5) .4766(4) .4794(3) .027(2) Uani d . 1 . . C
H16A .4370 .4570 .5137 .033 Uiso d R 1 . . H
C21A .4822(5) .2902(4) .4016(3) .022(2) Uani d . 1 . . C
C22A .5339(6) .2488(5) .3698(3) .035(2) Uani d . 1 . . C
H22A .5913 .2477 .3765 .042 Uiso d R 1 . . H
C23A .5006(6) .2079(5) .3282(4) .041(3) Uani d . 1 . . C
H23A .5360 .1802 .3062 .049 Uiso d R 1 . . H
C24A .4182(5) .2073(4) .3189(3) .031(2) Uani d . 1 . . C
H24A .3968 .1795 .2904 .037 Uiso d R 1 . . H
C25A .3655(5) .2482(4) .3509(3) .033(2) Uani d . 1 . . C
H25A .3080 .2475 .3447 .039 Uiso d R 1 . . H
C26A .3972(5) .2892(4) .3918(4) .032(2) Uani d . 1 . . C
H26A .3618 .3176 .4133 .038 Uiso d R 1 . . H
C31A .6344(5) .2899(4) .5994(4) .029(2) Uani d . 1 . . C
C32A .6035(5) .2587(5) .6456(3) .033(2) Uani d . 1 . . C
H32A .5745 .2140 .6437 .040 Uiso d R 1 . . H
C33A .6142(6) .2921(5) .6940(4) .044(3) Uani d . 1 . . C
H33A .5928 .2701 .7250 .053 Uiso d R 1 . . H
C34A .6581(6) .3557(6) .6980(4) .049(3) Uani d . 1 . . C
H34A .6649 .3783 .7314 .059 Uiso d R 1 . . H
C35A .6893(6) .3871(5) .6535(4) .047(3) Uani d . 1 . . C
H35A .7197 .4309 .6564 .056 Uiso d R 1 . . H
C36A .6774(5) .3562(4) .6045(4) .033(2) Uani d . 1 . . C
H36A .6992 .3791 .5740 .040 Uiso d R 1 . . H
C41A .6528(4) .1581(3) .5350(4) .0226(19) Uani d . 1 . . C
C42A .6333(5) .1149(4) .4910(4) .036(2) Uani d . 1 . . C
H42A .6018 .1349 .4630 .043 Uiso d R 1 . . H
C43A .6606(6) .0438(5) .4882(4) .051(3) Uani d . 1 . . C
H43A .6448 .0144 .4591 .061 Uiso d R 1 . . H
C44A .7098(5) .0160(4) .5280(5) .048(3) Uani d . 1 . . C
H44A .7298 -.0324 .5256 .058 Uiso d R 1 . . H
C45A .7289(5) .0586(5) .5706(4) .044(3) Uani d . 1 . . C
H45A .7623 .0387 .5977 .053 Uiso d R 1 . . H
C46A .7020(5) .1299(4) .5749(4) .033(2) Uani d . 1 . . C
H46A .7173 .1588 .6044 .040 Uiso d R 1 . . H
C3A .6846(5) .4295(5) .2606(4) .037(2) Uani d . 1 . . C
D3A .7139 .4086 .2918 .045 Uiso d R 1 . . D
Cl3A .74571(18) .41476(15) .20356(10) .0609(8) Uani d . 1 . . Cl
Cl4A .6702(2) .52241(14) .27094(12) .0742(9) Uani d . 1 . . Cl
Cl5A .58954(17) .38406(16) .25316(11) .0638(8) Uani d . 1 . . Cl
C4A .7942(5) .2156(5) .3549(4) .041(3) Uani d . 1 . . C
D4A .7873 .2574 .3797 .050 Uiso d R 1 . . D
Cl6A .74442(15) .23637(14) .29592(10) .0516(7) Uani d . 1 . . Cl
Cl7A .90162(15) .20215(15) .34373(10) .0543(8) Uani d . 1 . . Cl
Cl8A .7538(2) .13782(16) .38463(13) .0818(10) Uani d . 1 . . Cl
C5A .9008(6) .4454(5) .3671(4) .045(3) Uani d . 1 . . C
D5A .8626 .4216 .3928 .054 Uiso d R 1 . . D
Cl9A 1.00396(15) .43416(14) .39120(10) .0525(7) Uani d . 1 . . Cl
Cl0A .89163(19) .40210(18) .30703(12) .0803(10) Uani d . 1 . . Cl
Cl10 .8772(2) .53581(17) .36420(16) .1042(13) Uani d . 1 . . Cl
PdB .62381(3) .82362(3) .46665(3) .02195(15) Uani d . 1 . . Pd
Cl1B .76307(12) .80989(11) .49112(9) .0363(6) Uani d . 1 . . Cl
Cl2B .65480(14) .89745(11) .39273(8) .0318(5) Uani d . 1 . . Cl
P1B .48938(13) .83844(10) .45201(8) .0224(5) Uani d . 1 . . P
P2B .58582(12) .74672(10) .53059(9) .0239(5) Uani d . 1 . . P
C1B .4341(5) .8039(4) .5102(3) .024(2) Uani d . 1 . . C
H1B1 .4392 .8386 .5399 .032 Uiso d R 1 . . H
H1B2 .3751 .7973 .5021 .032 Uiso d R 1 . . H
C2B .4743(4) .7307(4) .5252(3) .025(2) Uani d . 1 . . C
H2B1 .4627 .6941 .4975 .033 Uiso d R 1 . . H
H2B2 .4521 .7127 .5592 .033 Uiso d R 1 . . H
C11B .4543(5) .9310(4) .4407(3) .024(2) Uani d . 1 . . C
C12B .4446(5) .9577(4) .3898(3) .029(2) Uani d . 1 . . C
H12B .4552 .9269 .3604 .035 Uiso d R 1 . . H
C13B .4195(5) 1.0285(5) .3814(4) .034(2) Uani d . 1 . . C
H13B .4134 1.0467 .3465 .041 Uiso d R 1 . . H
C14B .4039(5) 1.0733(5) .4246(4) .035(2) Uani d . 1 . . C
H14B .3833 1.1210 .4190 .042 Uiso d R 1 . . H
C15B .4162(5) 1.0482(4) .4752(4) .033(2) Uani d . 1 . . C
H15B .4082 1.0797 .5045 .039 Uiso d R 1 . . H
C16B .4421(5) .9774(4) .4826(3) .032(2) Uani d . 1 . . C
H16B .4510 .9601 .5175 .038 Uiso d R 1 . . H
C21B .4522(5) .7858(4) .3966(3) .021(2) Uani d . 1 . . C
C22B .5061(6) .7556(4) .3594(4) .036(2) Uani d . 1 . . C
H22B .5634 .7643 .3623 .044 Uiso d R 1 . . H
C23B .4762(6) .7139(5) .3178(3) .038(2) Uani d . 1 . . C
H23B .5139 .6926 .2937 .045 Uiso d R 1 . . H
C24B .3937(6) .7024(4) .3113(4) .039(2) Uani d . 1 . . C
H24B .3740 .6757 .2818 .047 Uiso d R 1 . . H
C25B .3393(6) .7316(4) .3481(4) .035(2) Uani d . 1 . . C
H25B .2821 .7226 .3447 .042 Uiso d R 1 . . H
C26B .3675(5) .7725(4) .3907(3) .033(2) Uani d . 1 . . C
H26B .3296 .7920 .4155 .039 Uiso d R 1 . . H
C31B .5982(5) .7822(4) .5971(4) .028(2) Uani d . 1 . . C
C32B .5809(5) .7407(5) .6416(3) .031(2) Uani d . 1 . . C
H32B .5672 .6909 .6373 .038 Uiso d R 1 . . H
C33B .5850(5) .7707(5) .6915(4) .039(2) Uani d . 1 . . C
H33B .5727 .7416 .7215 .046 Uiso d R 1 . . H
C34B .6054(6) .8438(5) .6981(4) .050(3) Uani d . 1 . . C
H34B .6083 .8650 .7322 .060 Uiso d R 1 . . H
C35B .6225(6) .8844(5) .6535(4) .049(3) Uani d . 1 . . C
H35B .6352 .9345 .6575 .059 Uiso d R 1 . . H
C36B .6192(6) .8548(5) .6036(4) .044(3) Uani d . 1 . . C
H36B .6334 .8835 .5737 .052 Uiso d R 1 . . H
C41B .6349(4) .6585(4) .5264(4) .025(2) Uani d . 1 . . C
C42B .6209(5) .6187(4) .4799(3) .031(2) Uani d . 1 . . C
H42B .5850 .6377 .4537 .037 Uiso d R 1 . . H
C43B .6584(5) .5518(4) .4710(4) .041(2) Uani d . 1 . . C
H43B .6487 .5253 .4395 .049 Uiso d R 1 . . H
C44B .7106(5) .5249(5) .5093(4) .039(2) Uani d . 1 . . C
H44B .7359 .4790 .5040 .047 Uiso d R 1 . . H
C45B .7249(5) .5638(5) .5553(4) .037(2) Uani d . 1 . . C
H45B .7620 .5446 .5807 .044 Uiso d R 1 . . H
C46B .6880(5) .6298(4) .5642(4) .028(2) Uani d . 1 . . C
H46B .6978 .6554 .5961 .034 Uiso d R 1 . . H
C3B .6656(5) .9702(4) .2651(4) .065(3) Uani d D 1 . . C
D3B .6852 .9434 .2971 .078 Uiso d R 1 A . D
Cl3B .5802(2) 1.02738(19) .28171(15) .0795(12) Uani d PD .85 A 1 Cl
Cl4B .7423(3) 1.0283(2) .2431(2) .1020(15) Uani d PD .85 A 1 Cl
Cl5B .6342(2) .90924(17) .21743(14) .0725(11) Uani d PD .85 A 1 Cl
Cl3D .7387(17) .9343(18) .2193(11) .158(13) Uiso d PD .15 A 2 Cl
Cl4D .7170(14) 1.0502(8) .2781(10) .079(7) Uiso d PD .15 A 2 Cl
Cl5D .5769(13) .9255(16) .2477(13) .133(11) Uiso d PD .15 A 2 Cl
C4B .7732(5) .7494(5) .3494(3) .039(2) Uani d . 1 . . C
D4B .7649 .7903 .3749 .047 Uiso d R 1 . . D
Cl6B .73056(19) .77430(19) .28889(11) .0869(11) Uani d . 1 . . Cl
Cl7B .87893(15) .73303(14) .34332(10) .0475(7) Uani d . 1 . . Cl
Cl8B .72474(18) .67132(16) .37448(16) .0984(12) Uani d . 1 . . Cl
C5B .9365(7) .9888(7) .3462(5) .081(4) Uani d . 1 . . C
D5B .9224 1.0414 .3419 .097 Uiso d R 1 . . D
Cl9B 1.0258(2) .9822(3) .38697(16) .1185(14) Uani d . 1 . . Cl
Cl0B .9561(3) .9523(4) .28601(16) .166(2) Uani d . 1 . . Cl
Cl11 .85520(19) .94543(17) .37876(14) .0853(11) Uani d . 1 . . Cl

loop_
_atom_site_aniso_label
_atom_site_aniso_U_11
_atom_site_aniso_U_22
_atom_site_aniso_U_33
_atom_site_aniso_U_12
_atom_site_aniso_U_13
_atom_site_aniso_U_23
PdA .0153(3) .0239(3) .0250(4) .0000(3) .0000(3) -.0003(4)
Cl1A .0162(12) .0388(12) .0454(16) .0021(9) -.0027(10) -.0004(10)
Cl2A .0333(14) .0343(12) .0309(14) -.0004(10) .0064(11) .0045(11)
P1A .0157(13) .0259(12) .0270(15) .0025(9) .0010(10) -.0014(10)
P2A .0170(12) .0244(10) .0291(13) .0006(9) .0025(11) .0009(11)
C1A .014(4) .030(4) .024(5) .002(4) -.003(3) -.002(4)
C2A .019(5) .029(4) .031(5) -.007(3) -.003(4) .006(4)
C11A .025(6) .027(5) .038(6) -.003(4) .001(5) -.011(4)
C12A .053(7) .025(5) .023(6) .006(4) -.008(5) .003(4)
C13A .057(7) .037(6) .040(7) .006(5) -.010(5) .003(5)
C14A .040(7) .018(5) .057(7) .008(4) -.020(5) .004(5)
C15A .019(5) .030(5) .063(7) .000(4) -.009(5) -.005(5)
C16A .023(5) .031(5) .028(6) -.003(4) .005(4) .003(4)
C21A .023(5) .032(5) .013(5) .001(4) -.002(4) .003(4)
C22A .027(6) .047(6) .032(6) .004(5) .006(4) -.003(5)
C23A .039(6) .051(6) .034(6) .006(5) -.003(5) -.017(5)
C24A .031(6) .037(5) .024(6) -.007(4) -.001(4) .000(4)
C25A .031(6) .036(5) .032(6) -.014(4) -.004(4) .000(4)
C26A .019(5) .040(5) .037(6) .001(4) -.003(4) .002(4)
C31A .024(6) .026(5) .036(6) .014(4) -.002(4) -.005(4)
C32A .031(6) .045(5) .025(6) .001(4) -.005(4) -.001(5)
C33A .037(6) .075(7) .019(6) -.001(6) -.008(5) .013(5)
C34A .050(7) .064(7) .033(7) .002(6) -.009(6) -.014(5)
C35A .049(7) .051(6) .041(7) -.013(5) -.007(5) -.010(6)
C36A .038(6) .026(5) .037(6) .006(4) .004(5) .012(4)
C41A .015(4) .014(4) .039(6) .004(3) .005(5) -.001(4)
C42A .033(6) .036(5) .040(6) .002(4) .011(4) .002(4)
C43A .044(7) .032(6) .078(9) -.007(5) .009(6) -.018(5)
C44A .024(6) .022(5) .099(9) .001(4) .020(6) -.012(6)
C45A .023(6) .036(6) .074(8) -.003(5) -.009(5) .021(5)
C46A .016(5) .025(5) .059(7) -.006(4) .001(5) .006(4)
C3A .026(6) .045(5) .040(6) -.006(4) .007(4) .005(5)
Cl3A .066(2) .081(2) .0365(16) .0040(16) .0094(14) .0071(15)
Cl4A .101(3) .0504(16) .071(2) -.0013(17) .0017(18) -.0047(15)
Cl5A .0573(19) .079(2) .0556(19) -.0134(16) -.0064(15) .0042(16)
C4A .023(6) .060(6) .041(6) -.001(5) .009(5) -.014(5)
Cl6A .0395(16) .0642(17) .0510(17) .0045(13) -.0082(13) -.0128(14)
Cl7A .0289(15) .088(2) .0465(17) .0027(13) -.0035(12) -.0014(14)
Cl8A .077(2) .081(2) .087(2) -.0137(18) .027(2) .0193(19)
C5A .039(7) .051(6) .045(7) .010(5) -.003(5) -.011(5)
Cl9A .0369(17) .0600(16) .0606(18) .0089(13) -.0080(14) .0032(14)
Cl0A .059(2) .121(3) .061(2) -.0155(19) .0016(17) -.0333(19)
Cl10 .098(3) .064(2) .151(4) .038(2) -.051(3) -.011(2)
PdB .0162(4) .0235(3) .0262(4) -.0008(3) -.0001(3) -.0004(4)
Cl1B .0139(12) .0396(13) .0556(15) -.0017(10) -.0055(10) .0037(11)
Cl2B .0328(13) .0322(11) .0305(13) -.0018(10) .0093(11) .0025(10)
P1B .0200(13) .0246(12) .0225(14) .0016(9) .0007(9) -.0001(9)
P2B .0175(12) .0262(11) .0280(13) -.0011(9) -.0026(11) .0027(12)
C1B .023(5) .030(5) .020(5) -.005(4) .006(4) -.001(4)
C2B .024(5) .022(4) .031(6) -.004(3) -.001(4) .005(4)
C11B .013(5) .020(4) .037(6) -.001(4) .003(4) .004(4)
C12B .034(6) .026(5) .026(6) -.004(4) .006(4) -.005(4)
C13B .037(6) .035(5) .031(6) -.002(4) -.001(5) .010(5)
C14B .030(6) .027(5) .049(7) .005(4) .007(5) -.004(5)
C15B .038(6) .021(4) .038(7) .000(4) .005(5) -.002(4)
C16B .030(5) .028(5) .037(6) .007(4) .000(4) -.002(4)
C21B .024(5) .021(4) .019(5) -.008(4) -.001(4) .000(4)
C22B .035(6) .035(5) .039(6) .004(4) .005(5) -.003(5)
C23B .043(7) .051(6) .019(6) .005(5) .006(5) -.006(4)
C24B .041(7) .041(6) .035(6) .006(5) -.010(5) -.012(4)
C25B .029(6) .030(5) .047(7) .000(4) -.013(5) .005(5)
C26B .034(6) .030(5) .034(6) -.002(4) -.005(5) -.002(4)
C31B .012(5) .029(5) .042(6) .005(4) -.007(4) .003(4)
C32B .020(5) .041(5) .034(6) -.001(4) .000(4) -.002(5)
C33B .032(6) .051(6) .033(6) .000(5) -.003(5) -.007(5)
C34B .057(7) .058(7) .035(7) .002(5) -.014(6) -.008(5)
C35B .057(8) .042(6) .050(7) .005(5) -.024(6) -.009(6)
C36B .054(7) .042(6) .035(7) .011(5) -.006(5) -.005(5)
C41B .012(5) .029(5) .035(6) -.002(3) -.003(4) .005(4)
C42B .020(5) .040(5) .032(6) -.008(4) -.004(4) .003(4)
C43B .036(6) .025(5) .061(7) -.006(4) -.003(6) -.008(5)
C44B .026(6) .036(5) .056(7) .005(5) .004(5) .005(5)
C45B .021(6) .046(6) .043(6) .001(5) -.006(5) .008(5)
C46B .019(5) .032(5) .034(6) -.007(4) .004(4) .004(4)
C3B .088(9) .076(8) .031(7) -.005(7) .016(6) .009(6)
Cl3B .078(3) .072(2) .089(3) .017(2) .026(2) .006(2)
Cl4B .077(3) .105(3) .124(4) -.032(3) .021(3) .001(3)
Cl5B .077(3) .063(2) .077(3) .012(2) -.027(2) -.0090(19)
C4B .024(6) .057(6) .036(6) .007(5) .002(4) -.010(5)
Cl6B .069(2) .142(3) .050(2) .056(2) -.0174(16) -.0237(19)
Cl7B .0300(14) .0698(17) .0426(16) .0054(13) -.0012(12) -.0038(13)
Cl8B .056(2) .0531(18) .186(4) -.0014(17) .047(2) .007(2)
C5B .063(9) .083(9) .096(11) .001(7) .019(8) .015(8)
Cl9B .047(2) .186(4) .122(3) -.010(3) .006(2) -.024(3)
Cl0B .106(4) .315(7) .079(3) .039(4) .022(3) -.006(4)
Cl11 .062(2) .086(2) .108(3) -.0212(18) .026(2) -.010(2)

loop_
_atom_type_symbol
_atom_type_description
_atom_type_scat_dispersion_real
_atom_type_scat_dispersion_imag
_atom_type_scat_source
C C .0033 .0016 'International Tables Vol C Tables 4.2.6.8 and 6.1.1.4'
H H .0000 .0000 'International Tables Vol C Tables 4.2.6.8 and 6.1.1.4'
P P .1023 .0942 'International Tables Vol C Tables 4.2.6.8 and 6.1.1.4'
Cl Cl .1484 .1585 'International Tables Vol C Tables 4.2.6.8 and 6.1.1.4'
Pd Pd -.9988 1.0072 'International Tables Vol C Tables 4.2.6.8 and 6.1.1.4'

loop_
_geom_angle_atom_site_label_1
_geom_angle_atom_site_label_2
_geom_angle_atom_site_label_3
_geom_angle
_geom_angle_publ_flag
P2A PdA P1A 85.63(8) y
P2A PdA Cl2A 176.27(8) y
P1A PdA Cl2A 92.98(8) y
P2A PdA Cl1A 89.68(8) y
P1A PdA Cl1A 175.26(8) y
Cl2A PdA Cl1A 91.74(8) y
C21A P1A C11A 104.4(4) y
C21A P1A C1A 106.6(4) y
C11A P1A C1A 106.6(4) y
C21A P1A PdA 110.6(3) y
C11A P1A PdA 121.0(3) y
C1A P1A PdA 106.8(2) y
C31A P2A C2A 104.6(4) y
C31A P2A C41A 108.1(4) y
C2A P2A C41A 104.7(3) y
C31A P2A PdA 113.7(3) y
C2A P2A PdA 108.4(3) y
C41A P2A PdA 116.4(3) y
C2A C1A P1A 107.0(5) ?
C1A C2A P2A 108.3(5) ?
C12A C11A C16A 119.9(8) ?
C12A C11A P1A 119.7(6) ?
C16A C11A P1A 120.2(7) ?
C13A C12A C11A 119.8(8) ?
C12A C13A C14A 120.0(9) ?
C15A C14A C13A 120.4(8) ?
C14A C15A C16A 119.9(9) ?
C15A C16A C11A 120.0(8) ?
C22A C21A C26A 119.2(8) ?
C22A C21A P1A 121.1(7) ?
C26A C21A P1A 119.7(6) ?
C21A C22A C23A 119.5(8) ?
C24A C23A C22A 121.0(8) ?
C23A C24A C25A 120.0(8) ?
C26A C25A C24A 119.9(8) ?
C25A C26A C21A 120.4(8) ?
C32A C31A C36A 117.2(8) ?
C32A C31A P2A 122.1(7) ?
C36A C31A P2A 120.6(7) ?
C33A C32A C31A 120.9(9) ?
C34A C33A C32A 120.7(9) ?
C35A C34A C33A 119.6(10) ?
C34A C35A C36A 121.1(9) ?
C35A C36A C31A 120.5(9) ?
C46A C41A C42A 119.6(7) ?
C46A C41A P2A 123.2(7) ?
C42A C41A P2A 117.1(6) ?
C43A C42A C41A 120.3(9) ?
C44A C43A C42A 119.8(9) ?
C45A C44A C43A 119.6(8) ?
C44A C45A C46A 122.1(9) ?
C41A C46A C45A 118.5(9) ?
Cl4A C3A Cl3A 110.3(5) ?
Cl4A C3A Cl5A 111.2(5) ?
Cl3A C3A Cl5A 109.4(5) ?
Cl8A C4A Cl6A 112.0(5) ?
Cl8A C4A Cl7A 108.9(5) ?
Cl6A C4A Cl7A 110.5(5) ?
Cl10 C5A Cl0A 113.1(6) ?
Cl10 C5A Cl9A 109.7(5) ?
Cl0A C5A Cl9A 109.0(5) ?
P2B PdB P1B 85.77(8) y
P2B PdB Cl1B 90.47(8) y
P1B PdB Cl1B 174.30(8) y
P2B PdB Cl2B 173.73(8) y
P1B PdB Cl2B 90.45(8) y
Cl1B PdB Cl2B 93.66(8) y
C21B P1B C11B 106.0(4) y
C21B P1B C1B 105.7(4) y
C11B P1B C1B 107.2(4) y
C21B P1B PdB 113.0(3) y
C11B P1B PdB 116.6(3) y
C1B P1B PdB 107.7(3) y
C41B P2B C31B 109.1(4) y
C41B P2B C2B 106.6(3) y
C31B P2B C2B 103.6(4) y
C41B P2B PdB 113.7(3) y
C31B P2B PdB 114.3(3) y
C2B P2B PdB 108.7(3) y
C2B C1B P1B 106.9(5) ?
C1B C2B P2B 107.2(5) ?
C16B C11B C12B 118.8(7) ?
C16B C11B P1B 120.3(6) ?
C12B C11B P1B 120.8(6) ?
C13B C12B C11B 120.6(8) ?
C12B C13B C14B 119.5(8) ?
C15B C14B C13B 120.4(8) ?
C14B C15B C16B 119.2(8) ?
C11B C16B C15B 121.6(8) ?
C22B C21B C26B 118.3(8) ?
C22B C21B P1B 121.5(6) ?
C26B C21B P1B 120.2(6) ?
C23B C22B C21B 120.5(8) ?
C24B C23B C22B 121.2(8) ?
C23B C24B C25B 119.0(9) ?
C26B C25B C24B 121.1(9) ?
C25B C26B C21B 119.9(8) ?
C36B C31B C32B 119.0(9) ?
C36B C31B P2B 118.8(7) ?
C32B C31B P2B 122.0(6) ?
C33B C32B C31B 120.7(8) ?
C32B C33B C34B 120.4(10) ?
C35B C34B C33B 118.2(9) ?
C36B C35B C34B 121.8(9) ?
C35B C36B C31B 119.9(10) ?
C46B C41B C42B 118.6(7) ?
C46B C41B P2B 124.9(7) ?
C42B C41B P2B 116.4(6) ?
C43B C42B C41B 121.6(8) ?
C44B C43B C42B 118.3(9) ?
C43B C44B C45B 120.5(9) ?
C46B C45B C44B 121.3(9) ?
C45B C46B C41B 119.6(8) ?
Cl5D C3B Cl4D 149.8(15) ?
Cl5D C3B Cl5B 42.3(11) ?
Cl4D C3B Cl5B 146.3(10) ?
Cl5D C3B Cl4B 144.7(13) ?
Cl4D C3B Cl4B 35.6(8) ?
Cl5B C3B Cl4B 112.9(5) ?
Cl5D C3B Cl3D 102.5(17) ?
Cl4D C3B Cl3D 96.6(14) ?
Cl5B C3B Cl3D 60.2(12) ?
Cl4B C3B Cl3D 62.6(11) ?
Cl5D C3B Cl3B 71.9(12) ?
Cl4D C3B Cl3B 80.3(9) ?
Cl5B C3B Cl3B 108.4(5) ?
Cl4B C3B Cl3B 105.8(5) ?
Cl3D C3B Cl3B 152.2(13) ?
Cl6B C4B Cl7B 111.0(5) ?
Cl6B C4B Cl8B 110.6(5) ?
Cl7B C4B Cl8B 109.4(5) ?
Cl0B C5B Cl11 112.6(7) ?
Cl0B C5B Cl9B 109.7(7) ?
Cl11 C5B Cl9B 108.2(7) ?

loop_
_geom_bond_atom_site_label_1
_geom_bond_atom_site_label_2
_geom_bond_site_symmetry_2
_geom_bond_distance
_geom_bond_publ_flag
PdA P1A . 2.254(2) y
PdA P2A . 2.236(2) y
PdA Cl1A . 2.363(2) y
PdA Cl2A . 2.361(2) y
P1A C1A . 1.840(7) y
P1A C11A . 1.815(8) y
P1A C21A . 1.818(8) y
P2A C2A . 1.816(7) y
P2A C31A . 1.811(9) y
P2A C41A . 1.818(7) y
C1A C2A . 1.522(10) ?
C11A C12A . 1.393(11) ?
C11A C16A . 1.406(10) ?
C12A C13A . 1.382(11) ?
C13A C14A . 1.411(12) ?
C14A C15A . 1.373(12) ?
C15A C16A . 1.392(10) ?
C21A C22A . 1.393(11) ?
C21A C26A . 1.407(11) ?
C22A C23A . 1.404(11) ?
C23A C24A . 1.363(11) ?
C24A C25A . 1.399(11) ?
C25A C26A . 1.382(11) ?
C31A C32A . 1.397(11) ?
C31A C36A . 1.412(11) ?
C32A C33A . 1.382(12) ?
C33A C34A . 1.375(12) ?
C34A C35A . 1.363(13) ?
C35A C36A . 1.380(12) ?
C41A C46A . 1.390(11) ?
C41A C42A . 1.406(11) ?
C42A C43A . 1.384(11) ?
C43A C44A . 1.386(13) ?
C44A C45A . 1.369(13) ?
C45A C46A . 1.388(11) ?
C3A Cl4A . 1.746(9) ?
C3A Cl3A . 1.774(9) ?
C3A Cl5A . 1.770(9) ?
C4A Cl8A . 1.746(9) ?
C4A Cl6A . 1.741(10) ?
C4A Cl7A . 1.790(9) ?
C5A Cl10 . 1.709(9) ?
C5A Cl0A . 1.725(9) ?
C5A Cl9A . 1.800(9) ?
PdB P1B . 2.238(2) y
PdB P2B . 2.238(2) y
PdB Cl1B . 2.365(2) y
PdB Cl2B . 2.367(2) y
P1B C1B . 1.841(7) y
P1B C11B . 1.820(8) y
P1B C21B . 1.810(8) y
P2B C2B . 1.846(7) y
P2B C31B . 1.818(9) y
P2B C41B . 1.813(7) y
C1B C2B . 1.546(10) ?
C11B C16B . 1.375(10) ?
C11B C12B . 1.389(11) ?
C12B C13B . 1.383(11) ?
C13B C14B . 1.392(11) ?
C14B C15B . 1.376(11) ?
C15B C16B . 1.384(10) ?
C21B C22B . 1.403(11) ?
C21B C26B . 1.409(11) ?
C22B C23B . 1.392(11) ?
C23B C24B . 1.370(11) ?
C24B C25B . 1.394(12) ?
C25B C26B . 1.393(11) ?
C31B C36B . 1.388(11) ?
C31B C32B . 1.389(11) ?
C32B C33B . 1.382(11) ?
C33B C34B . 1.395(12) ?
C34B C35B . 1.383(12) ?
C35B C36B . 1.377(12) ?
C41B C46B . 1.394(11) ?
C41B C42B . 1.405(11) ?
C42B C43B . 1.392(11) ?
C43B C44B . 1.381(12) ?
C44B C45B . 1.387(11) ?
C45B C46B . 1.374(11) ?
C3B Cl5D . 1.721(10) ?
C3B Cl4D . 1.725(10) ?
C3B Cl5B . 1.726(7) ?
C3B Cl4B . 1.737(7) ?
C3B Cl3D . 1.789(10) ?
C3B Cl3B . 1.793(7) ?
C4B Cl6B . 1.744(9) ?
C4B Cl7B . 1.755(9) ?
C4B Cl8B . 1.759(9) ?
C5B Cl0B . 1.696(12) ?
C5B Cl11 . 1.752(11) ?
C5B Cl9B . 1.789(12) ?

loop_
_geom_hbond_atom_site_label_D
_geom_hbond_atom_site_label_H
_geom_hbond_atom_site_label_A
_geom_hbond_site_symmetry_A
_geom_hbond_distance_DH
_geom_hbond_distance_HA
_geom_hbond_distance_DA
_geom_hbond_angle_DHA
C3A D3A Cl2A . 1.00 2.62 3.452(9) 141.1
C4A D4A Cl1A . 1.00 2.81 3.649(10) 141.4
C4A D4A Cl2A . 1.00 2.88 3.717(9) 142.1
C5A D5A Cl2A . 1.00 2.76 3.534(10) 134.8
C3B D3B Cl2B . 1.00 2.61 3.501(10) 148.1
C4B D4B Cl1B . 1.00 2.96 3.759(9) 137.1
C4B D4B Cl2B . 1.00 2.70 3.513(9) 138.3
C5B D5B Cl7A 1_565 1.00 2.98 3.967(13) 170.1
